data_1547011
loop_
_publ_author_name
'Jackl, Moritz K.'
'Legnani, Luca'
'Morandi, Bill'
'Bode, Jeffrey W.'

_publ_section_title
;
 Continuous Flow Synthesis of Morpholines and Oxazepanes with Silicon
 Amine Protocol (SLAP) Reagents and Lewis Acid Facilitated Photoredox
 Catalysis.
;
_journal_issue 17
_journal_name_full 'Organic letters'
_journal_page_first 4696
_journal_page_last 4699
_journal_paper_doi 10.1021/acs.orglett.7b02395
_journal_volume 19
_journal_year 2017
_chemical_formula_moiety 'C18 H17 F N2 O'
_chemical_formula_sum 'C18 H17 F N2 O'
_chemical_formula_weight 296.33
_space_group_crystal_system monoclinic
_space_group_IT_number 14
_space_group_name_Hall '-P 2ybc'
_space_group_name_H-M_alt 'P 1 21/c 1'
_symmetry_space_group_name_Hall '-P 2ybc'
_symmetry_space_group_name_H-M 'P 1 21/c 1'
_atom_sites_solution_hydrogens mixed
_atom_sites_solution_primary dual
_audit_creation_date 2017-04-25
_audit_creation_method
;
Olex2 1.2
(compiled 2017.03.28 svn.r3405 for OlexSys, GUI svn.r5335)
;
_cell_angle_alpha 90
_cell_angle_beta 101.811(2)
_cell_angle_gamma 90
_cell_formula_units_Z 8
_cell_length_a 35.2170(7)
_cell_length_b 5.77170(10)
_cell_length_c 14.5002(2)
_cell_measurement_reflns_used 18584
_cell_measurement_temperature 100.0(1)
_cell_measurement_theta_max 78.6240
_cell_measurement_theta_min 9.8370
_cell_volume 2884.94(9)
_computing_cell_refinement 'CrysAlisPro 1.171.39.8d (Rigaku OD, 2015)'
_computing_data_collection 'CrysAlisPro 1.171.39.8d (Rigaku OD, 2015)'
_computing_data_reduction 'CrysAlisPro 1.171.39.8d (Rigaku OD, 2015)'
_computing_molecular_graphics 'Olex2 (Dolomanov et al., 2009)'
_computing_publication_material 'Olex2 (Dolomanov et al., 2009)'
_computing_structure_refinement 'XL (Sheldrick, 2008)'
_computing_structure_solution 'XT (Sheldrick, 2015)'
_diffrn_ambient_environment N~2~
_diffrn_ambient_temperature 100.0(1)
_diffrn_detector 'CCD plate'
_diffrn_detector_type 'Pilatus 300K'
_diffrn_measured_fraction_theta_full 0.995
_diffrn_measured_fraction_theta_max 0.990
_diffrn_measurement_details
;
List of Runs (angles in degrees, time in seconds):

  # Type    Start    End  Width  t~exp~   \w     \q     \k     \f   Frames
--------------------------------------------------------------------------
  1  \w    -91.00  -6.00   0.50   12.00    --  -70.00  77.00  90.00  170
  2  \w   -139.00 -71.00   0.50   12.00    --  -70.00-125.00  90.00  136
  3  \w    -76.00   4.00   0.50   12.00    --  -70.00  19.00-150.00  160
  4  \w     44.00 129.00   0.50   12.00    --  107.75 -77.00   0.00  170
  5  \w     38.00 106.00   0.50   12.00    --  107.75 -57.00-150.00  136
  6  \w     40.00 110.00   0.50   12.00    --  107.75 -99.00 -30.00  140
  7  \w     99.00 177.00   0.50   12.00    --  107.75  38.00 150.00  156
  8  \w     98.00 177.00   0.50   12.00    --  107.75  19.00-120.00  158
  9  \w     40.00 110.00   0.50   12.00    --  107.75 -99.00-180.00  140
 10  \w     86.00 172.00   0.50   12.00    --  107.75  77.00  90.00  172
 11  \w   -134.00 -49.00   0.50   12.00    --  -70.00 -77.00-150.00  170
 12  \w   -140.00 -56.00   0.50   12.00    --  -70.00 -57.00-120.00  168
 13  \w   -134.00 -49.00   0.50   12.00    --  -70.00 -77.00 -60.00  170
 14  \w   -134.00 -49.00   0.50   12.00    --  -70.00 -77.00 150.00  170
 15  \w   -134.00 -49.00   0.50   12.00    --  -70.00 -77.00   0.00  170
 16  \w   -134.00 -49.00   0.50   12.00    --  -70.00 -77.00  90.00  170
 17  \w     34.00  76.00   0.50   12.00    --  107.75 -19.00  60.00   84
 18  \w     98.00 177.00   0.50   12.00    --  107.75  19.00  30.00  158
 19  \w   -134.00 -97.00   0.50   12.00    --  -70.00 -77.00-180.00   74
 20  \w   -134.00 -49.00   0.50   12.00    --  -70.00 -77.00  60.00  170
 21  \w     94.00 177.00   0.50   12.00    --  107.75  57.00  60.00  166
 22  \w     34.00  70.00   0.50   12.00    --  107.75 -38.00 150.00   72
 23  \w     34.00  70.00   0.50   12.00    --  107.75 -38.00 -60.00   72
 24  \w     34.00  70.00   0.50   12.00    --  107.75 -38.00  60.00   72
 25  \w     34.00  76.00   0.50   12.00    --  107.75 -19.00 -30.00   84
 26  \w     86.00 172.00   0.50   12.00    --  107.75  77.00 -60.00  172
;
_diffrn_measurement_device 'four-circle diffractometer'
_diffrn_measurement_device_type 'XtaLAB Synergy, Dualflex, Pilatus 300K'
_diffrn_measurement_method '\w scans'
_diffrn_orient_matrix_type 'CrysAlisPro convention (1999,Acta A55,543-557)'
_diffrn_orient_matrix_UB_11 0.0397082000
_diffrn_orient_matrix_UB_12 0.0498981000
_diffrn_orient_matrix_UB_13 -0.0247850000
_diffrn_orient_matrix_UB_21 0.0204971000
_diffrn_orient_matrix_UB_22 -0.1045067000
_diffrn_orient_matrix_UB_23 0.0949401000
_diffrn_orient_matrix_UB_31 -0.0006701000
_diffrn_orient_matrix_UB_32 -0.2404843000
_diffrn_orient_matrix_UB_33 -0.0464058000
_diffrn_radiation_monochromator mirror
_diffrn_radiation_probe x-ray
_diffrn_radiation_type CuK\a
_diffrn_radiation_wavelength 1.54184
_diffrn_reflns_av_R_equivalents 0.0477
_diffrn_reflns_av_unetI/netI 0.0283
_diffrn_reflns_Laue_measured_fraction_full 0.995
_diffrn_reflns_Laue_measured_fraction_max 0.990
_diffrn_reflns_limit_h_max 42
_diffrn_reflns_limit_h_min -42
_diffrn_reflns_limit_k_max 6
_diffrn_reflns_limit_k_min -7
_diffrn_reflns_limit_l_max 17
_diffrn_reflns_limit_l_min -17
_diffrn_reflns_number 42190
_diffrn_reflns_point_group_measured_fraction_full 0.995
_diffrn_reflns_point_group_measured_fraction_max 0.990
_diffrn_reflns_theta_full 67.684
_diffrn_reflns_theta_max 70.073
_diffrn_reflns_theta_min 9.423
_diffrn_source 'micro-focus sealed X-ray tube'
_diffrn_source_type 'PhotonJet (Cu) X-ray Source'
_exptl_absorpt_coefficient_mu 0.770
_exptl_absorpt_correction_T_max 1.00000
_exptl_absorpt_correction_T_min 0.78333
_exptl_absorpt_correction_type multi-scan
_exptl_absorpt_process_details
;
CrysAlisPro 1.171.39.8d (Rigaku Oxford Diffraction, 2015)
Empirical absorption correction using spherical harmonics,
 implemented in SCALE3 ABSPACK scaling algorithm.
;
_exptl_crystal_colour 'clear colourless'
_exptl_crystal_colour_lustre clear
_exptl_crystal_colour_primary colourless
_exptl_crystal_density_diffrn 1.365
_exptl_crystal_description plate
_exptl_crystal_F_000 1248
_exptl_crystal_size_max 0.144
_exptl_crystal_size_mid 0.097
_exptl_crystal_size_min 0.019
_refine_diff_density_max 0.228
_refine_diff_density_min -0.195
_refine_diff_density_rms 0.039
_refine_ls_extinction_method none
_refine_ls_goodness_of_fit_ref 1.031
_refine_ls_hydrogen_treatment mixed
_refine_ls_matrix_type full
_refine_ls_number_parameters 406
_refine_ls_number_reflns 5396
_refine_ls_number_restraints 2
_refine_ls_restrained_S_all 1.031
_refine_ls_R_factor_all 0.0390
_refine_ls_R_factor_gt 0.0350
_refine_ls_shift/su_max 0.002
_refine_ls_shift/su_mean 0.000
_refine_ls_structure_factor_coef Fsqd
_refine_ls_weighting_details 'w=1/[\s^2^(Fo^2^)+(0.0547P)^2^+0.7760P] where P=(Fo^2^+2Fc^2^)/3'
_refine_ls_weighting_scheme calc
_refine_ls_wR_factor_gt 0.0917
_refine_ls_wR_factor_ref 0.0940
_reflns_Friedel_coverage 0.000
_reflns_number_gt 4965
_reflns_number_total 5396
_reflns_threshold_expression 'I > 2\s(I)'
_cod_data_source_file ol7b02395_si_001.cif
_cod_data_source_block jb020317_4_1
_cod_database_code 1547011
_shelx_shelxl_version_number 2014/7
_chemical_oxdiff_formula 'C18 H17 F N2 O'
_shelx_space_group_comment
;
The symmetry employed for this shelxl refinement is uniquely defined
by the following loop, which should always be used as a source of
symmetry information in preference to the above space-group names.
They are only intended as comments.
;
_diffrn_oxdiff_ac3_digest_frames
;
01c637c73695ce83ba992f0c5f139eacc203680c0d1
;
_reflns_odcompleteness_completeness 99.12
_reflns_odcompleteness_iscentric 1
_reflns_odcompleteness_theta 66.97
_olex2_refinement_description
;
1. Twinned data refinement
 Scales: 0.731(1)
 0.269(1)
2. Fixed Uiso
 At 1.2 times of:
  All C(H) groups, All C(H,H) groups, All N(H) groups
 At 1.5 times of:
  All C(H,H,H) groups
3. Restrained distances
 N2-H2 = N1-H1
 0.93 with sigma of 0.02
4.a Ternary CH refined with riding coordinates:
 C20(H20), C18(H18)
4.b Secondary CH2 refined with riding coordinates:
 C15(H15A,H15B), C26(H26A,H26B), C19(H19A,H19B), C31(H31A,H31B)
4.c Aromatic/amide H refined with riding coordinates:
 C2(H2A), C8(H8), C10(H10), C25(H25), C28(H28), C29(H29), C32(H32), C34(H34),
 C1(H1A), C9(H9), C12(H12), C24(H24), C30(H30), C33(H33), C35(H35), C36(H36)
4.d Idealised Me refined as rotating group:
 C21(H21A,H21B,H21C), C23(H23A,H23B,H23C)
;
_olex2_date_sample_data_collection 2017-04-05
_olex2_date_sample_submission 2017-04-22
_olex2_submission_original_sample_id jb020317_4_1
_olex2_submission_special_instructions 'No special instructions were received'
_oxdiff_exptl_absorpt_empirical_details
;
Empirical correction (ABSPACK) includes:
- Absorption correction using spherical harmonics
- Frame scaling
- Detector area scaling
;
_oxdiff_exptl_absorpt_empirical_full_max 1.377
_oxdiff_exptl_absorpt_empirical_full_min 0.735

loop_
_space_group_symop_operation_xyz
'x, y, z'
'-x, y+1/2, -z+1/2'
'-x, -y, -z'
'x, -y-1/2, z-1/2'

loop_
_atom_site_label
_atom_site_type_symbol
_atom_site_fract_x
_atom_site_fract_y
_atom_site_fract_z
_atom_site_U_iso_or_equiv
_atom_site_adp_type
_atom_site_occupancy
_atom_site_site_symmetry_order
_atom_site_calc_flag
_atom_site_refinement_flags_posn
F1 F 0.49208(3) 0.62244(17) 0.69636(7) 0.0241(2) Uani 1 1 d .
O1 O 0.63691(3) 0.5643(2) 0.37171(8) 0.0222(3) Uani 1 1 d .
N2 N 0.63436(4) 0.2753(3) 0.52694(10) 0.0216(3) Uani 1 1 d D
H2 H 0.6449(5) 0.225(4) 0.5861(11) 0.026 Uiso 1 1 d DR
N3 N 0.47181(4) 0.0950(3) 0.57912(11) 0.0248(3) Uani 1 1 d .
C2 C 0.55937(5) 0.3730(3) 0.56509(11) 0.0191(3) Uani 1 1 d .
H2A H 0.5615 0.2433 0.5285 0.023 Uiso 1 1 calc R
C5 C 0.49615(5) 0.2311(3) 0.59053(12) 0.0191(3) Uani 1 1 d .
C7 C 0.52413(5) 0.5960(3) 0.65978(11) 0.0195(3) Uani 1 1 d .
C8 C 0.55273(5) 0.7611(3) 0.67572(12) 0.0212(4) Uani 1 1 d .
H8 H 0.5507 0.8893 0.7133 0.025 Uiso 1 1 calc R
C10 C 0.58470(5) 0.7330(3) 0.63473(12) 0.0206(3) Uani 1 1 d .
H10 H 0.6040 0.8453 0.6443 0.025 Uiso 1 1 calc R
C13 C 0.58852(5) 0.5400(3) 0.57945(11) 0.0190(3) Uani 1 1 d .
C14 C 0.64717(5) 0.3234(3) 0.36824(11) 0.0192(3) Uani 1 1 d .
C15 C 0.66383(5) 0.2463(3) 0.46952(12) 0.0212(4) Uani 1 1 d .
H15A H 0.6717 0.0851 0.4700 0.025 Uiso 1 1 calc R
H15B H 0.6865 0.3384 0.4956 0.025 Uiso 1 1 calc R
C20 C 0.62220(5) 0.5186(3) 0.52954(12) 0.0213(3) Uani 1 1 d .
H20 H 0.6440 0.6134 0.5617 0.026 Uiso 1 1 calc R
C21 C 0.61230(5) 0.1780(3) 0.32137(12) 0.0244(4) Uani 1 1 d .
H21A H 0.5937 0.1735 0.3613 0.037 Uiso 1 1 calc GR
H21B H 0.6207 0.0233 0.3116 0.037 Uiso 1 1 calc GR
H21C H 0.6006 0.2457 0.2618 0.037 Uiso 1 1 calc GR
C22 C 0.52679(5) 0.3999(3) 0.60564(11) 0.0192(3) Uani 1 1 d .
C25 C 0.68437(5) 0.4905(3) 0.25008(11) 0.0214(3) Uani 1 1 d .
H25 H 0.6705 0.6279 0.2496 0.026 Uiso 1 1 calc R
C26 C 0.60861(5) 0.6027(3) 0.42829(12) 0.0229(4) Uani 1 1 d .
H26A H 0.5848 0.5227 0.4001 0.028 Uiso 1 1 calc R
H26B H 0.6029 0.7670 0.4289 0.028 Uiso 1 1 calc R
C27 C 0.67786(5) 0.3082(3) 0.30851(11) 0.0204(3) Uani 1 1 d .
C28 C 0.69903(5) 0.1045(3) 0.30711(12) 0.0242(4) Uani 1 1 d .
H28 H 0.6949 -0.0192 0.3450 0.029 Uiso 1 1 calc R
C29 C 0.71148(5) 0.4679(3) 0.19241(12) 0.0251(4) Uani 1 1 d .
H29 H 0.7155 0.5902 0.1538 0.030 Uiso 1 1 calc R
C32 C 0.72608(5) 0.0829(3) 0.25027(13) 0.0273(4) Uani 1 1 d .
H32 H 0.7401 -0.0540 0.2510 0.033 Uiso 1 1 calc R
C34 C 0.73241(5) 0.2633(3) 0.19249(12) 0.0260(4) Uani 1 1 d .
H34 H 0.7504 0.2481 0.1541 0.031 Uiso 1 1 calc R
F2 F 1.00745(3) 1.11065(17) 0.70448(7) 0.0248(2) Uani 1 1 d .
O2 O 0.86424(3) 1.0915(2) 0.23500(8) 0.0233(3) Uani 1 1 d .
N1 N 0.86406(4) 0.7908(3) 0.38813(10) 0.0229(3) Uani 1 1 d D
H1 H 0.8541(6) 0.745(4) 0.4370(12) 0.027 Uiso 1 1 d DR
N4 N 1.02720(4) 0.5876(3) 0.60596(11) 0.0257(3) Uani 1 1 d .
C1 C 0.93999(5) 0.8720(3) 0.50418(11) 0.0198(3) Uani 1 1 d .
H1A H 0.9376 0.7437 0.4646 0.024 Uiso 1 1 calc R
C3 C 1.00290(5) 0.7241(3) 0.59299(12) 0.0202(3) Uani 1 1 d .
C4 C 0.97245(5) 0.8948(3) 0.57764(11) 0.0196(3) Uani 1 1 d .
C6 C 0.97534(5) 1.0877(3) 0.63584(12) 0.0198(3) Uani 1 1 d .
C9 C 0.94715(5) 1.2557(3) 0.62477(12) 0.0209(4) Uani 1 1 d .
H9 H 0.9494 1.3816 0.6656 0.025 Uiso 1 1 calc R
C11 C 0.81978(5) 0.8652(3) 0.12713(12) 0.0207(3) Uani 1 1 d .
C12 C 0.91521(5) 1.2327(3) 0.55104(12) 0.0213(3) Uani 1 1 d .
H12 H 0.8961 1.3464 0.5418 0.026 Uiso 1 1 calc R
C16 C 0.85098(5) 0.8570(3) 0.21733(11) 0.0196(3) Uani 1 1 d .
C17 C 0.91135(5) 1.0420(3) 0.49057(11) 0.0203(3) Uani 1 1 d .
C18 C 0.87801(5) 1.0299(3) 0.40616(12) 0.0219(4) Uani 1 1 d .
H18 H 0.8567 1.1289 0.4168 0.026 Uiso 1 1 calc R
C19 C 0.83411(5) 0.7783(3) 0.30174(12) 0.0237(4) Uani 1 1 d .
H19A H 0.8124 0.8770 0.3077 0.028 Uiso 1 1 calc R
H19B H 0.8247 0.6205 0.2919 0.028 Uiso 1 1 calc R
C23 C 0.88391(5) 0.6980(3) 0.20164(13) 0.0255(4) Uani 1 1 d .
H23A H 0.8952 0.7593 0.1518 0.038 Uiso 1 1 calc GR
H23B H 0.8738 0.5460 0.1847 0.038 Uiso 1 1 calc GR
H23C H 0.9034 0.6892 0.2585 0.038 Uiso 1 1 calc GR
C24 C 0.81589(5) 1.0568(3) 0.06790(12) 0.0237(4) Uani 1 1 d .
H24 H 0.8315 1.1862 0.0848 0.028 Uiso 1 1 calc R
C30 C 0.78860(5) 1.0560(3) -0.01693(13) 0.0278(4) Uani 1 1 d .
H30 H 0.7864 1.1842 -0.0566 0.033 Uiso 1 1 calc R
C31 C 0.89265(5) 1.1156(3) 0.32029(12) 0.0238(4) Uani 1 1 d .
H31A H 0.8999 1.2774 0.3292 0.029 Uiso 1 1 calc R
H31B H 0.9157 1.0288 0.3148 0.029 Uiso 1 1 calc R
C33 C 0.76475(5) 0.8662(3) -0.04249(13) 0.0290(4) Uani 1 1 d .
H33 H 0.7464 0.8669 -0.0986 0.035 Uiso 1 1 calc R
C35 C 0.76860(5) 0.6755(3) 0.01656(13) 0.0299(4) Uani 1 1 d .
H35 H 0.7527 0.5472 0.0000 0.036 Uiso 1 1 calc R
C36 C 0.79599(5) 0.6744(3) 0.10032(12) 0.0270(4) Uani 1 1 d .
H36 H 0.7985 0.5444 0.1390 0.032 Uiso 1 1 calc R

loop_
_atom_site_aniso_label
_atom_site_aniso_U_11
_atom_site_aniso_U_22
_atom_site_aniso_U_33
_atom_site_aniso_U_23
_atom_site_aniso_U_13
_atom_site_aniso_U_12
F1 0.0253(5) 0.0248(5) 0.0253(5) -0.0010(4) 0.0122(4) 0.0019(4)
O1 0.0275(6) 0.0181(6) 0.0243(6) 0.0039(5) 0.0129(5) 0.0029(5)
N2 0.0236(7) 0.0237(8) 0.0182(7) 0.0046(6) 0.0062(6) 0.0050(6)
N3 0.0250(7) 0.0235(8) 0.0263(8) -0.0004(6) 0.0064(6) -0.0010(6)
C2 0.0239(8) 0.0169(8) 0.0164(8) 0.0008(6) 0.0035(6) 0.0009(6)
C5 0.0207(8) 0.0199(8) 0.0170(8) 0.0009(6) 0.0049(7) 0.0038(7)
C7 0.0211(8) 0.0208(9) 0.0173(8) 0.0042(6) 0.0051(6) 0.0031(6)
C8 0.0270(8) 0.0179(8) 0.0182(8) -0.0015(6) 0.0036(7) 0.0016(7)
C10 0.0227(8) 0.0190(8) 0.0192(8) 0.0007(6) 0.0022(7) -0.0023(6)
C13 0.0211(8) 0.0211(9) 0.0145(7) 0.0012(6) 0.0030(6) 0.0004(6)
C14 0.0217(8) 0.0166(8) 0.0198(8) 0.0011(6) 0.0051(6) 0.0021(6)
C15 0.0194(8) 0.0251(9) 0.0190(8) 0.0017(7) 0.0037(6) 0.0038(6)
C20 0.0211(8) 0.0200(9) 0.0235(8) -0.0019(7) 0.0063(6) -0.0011(6)
C21 0.0238(8) 0.0272(9) 0.0220(9) -0.0002(7) 0.0045(7) -0.0015(7)
C22 0.0214(8) 0.0200(8) 0.0154(8) 0.0027(6) 0.0018(6) -0.0003(6)
C25 0.0233(8) 0.0216(9) 0.0180(8) -0.0009(7) 0.0013(6) -0.0003(6)
C26 0.0264(8) 0.0198(9) 0.0255(9) 0.0030(7) 0.0121(7) 0.0034(7)
C27 0.0201(8) 0.0220(9) 0.0183(8) -0.0019(7) 0.0018(6) -0.0018(7)
C28 0.0261(8) 0.0226(9) 0.0243(9) 0.0010(7) 0.0062(7) 0.0019(7)
C29 0.0281(8) 0.0271(9) 0.0210(8) 0.0000(7) 0.0071(7) -0.0059(7)
C32 0.0242(8) 0.0268(10) 0.0311(9) -0.0055(7) 0.0064(7) 0.0031(7)
C34 0.0222(8) 0.0345(10) 0.0232(8) -0.0055(7) 0.0089(7) -0.0035(7)
F2 0.0253(5) 0.0256(6) 0.0203(5) -0.0016(4) -0.0025(4) -0.0005(4)
O2 0.0277(6) 0.0188(6) 0.0203(6) 0.0021(4) -0.0024(5) -0.0041(5)
N1 0.0238(7) 0.0272(8) 0.0171(7) 0.0021(6) 0.0029(6) -0.0060(6)
N4 0.0256(7) 0.0238(8) 0.0264(8) -0.0021(6) 0.0024(6) 0.0000(6)
C1 0.0210(8) 0.0205(9) 0.0184(8) -0.0005(6) 0.0055(6) -0.0013(6)
C3 0.0224(8) 0.0212(9) 0.0167(8) -0.0007(6) 0.0035(7) -0.0029(7)
C4 0.0206(8) 0.0203(9) 0.0185(8) 0.0026(6) 0.0056(6) 0.0004(6)
C6 0.0196(7) 0.0236(9) 0.0154(8) 0.0015(6) 0.0019(6) -0.0033(6)
C9 0.0269(8) 0.0184(8) 0.0179(8) -0.0024(6) 0.0061(7) -0.0015(7)
C11 0.0211(8) 0.0220(9) 0.0192(8) -0.0017(7) 0.0045(6) 0.0006(7)
C12 0.0211(8) 0.0214(8) 0.0218(8) 0.0011(7) 0.0056(7) 0.0010(6)
C16 0.0211(8) 0.0170(8) 0.0202(8) 0.0000(6) 0.0031(6) -0.0021(6)
C17 0.0233(8) 0.0215(9) 0.0166(8) 0.0010(6) 0.0049(6) 0.0003(7)
C18 0.0219(8) 0.0225(9) 0.0207(8) -0.0027(7) 0.0027(6) 0.0027(7)
C19 0.0208(8) 0.0287(10) 0.0209(9) -0.0003(7) 0.0023(7) -0.0052(7)
C23 0.0264(8) 0.0276(10) 0.0217(9) -0.0009(7) 0.0027(7) 0.0025(8)
C24 0.0245(8) 0.0236(9) 0.0225(9) -0.0004(7) 0.0036(7) -0.0001(7)
C30 0.0296(9) 0.0306(10) 0.0223(9) 0.0027(7) 0.0032(7) 0.0061(8)
C31 0.0253(8) 0.0219(9) 0.0216(9) 0.0012(7) -0.0013(7) -0.0046(7)
C33 0.0245(8) 0.0390(11) 0.0213(9) -0.0034(8) -0.0005(7) 0.0034(8)
C35 0.0258(9) 0.0345(11) 0.0277(9) -0.0051(8) 0.0012(7) -0.0065(8)
C36 0.0304(9) 0.0270(10) 0.0226(9) 0.0006(7) 0.0034(7) -0.0037(7)

loop_
_atom_type_symbol
_atom_type_description
_atom_type_scat_dispersion_real
_atom_type_scat_dispersion_imag
_atom_type_scat_source
C C 0.0181 0.0091 'International Tables Vol C Tables 4.2.6.8 and 6.1.1.4'
H H 0.0000 0.0000 'International Tables Vol C Tables 4.2.6.8 and 6.1.1.4'
F F 0.0727 0.0534 'International Tables Vol C Tables 4.2.6.8 and 6.1.1.4'
N N 0.0311 0.0180 'International Tables Vol C Tables 4.2.6.8 and 6.1.1.4'
O O 0.0492 0.0322 'International Tables Vol C Tables 4.2.6.8 and 6.1.1.4'

loop_
_exptl_crystal_face_index_h
_exptl_crystal_face_index_k
_exptl_crystal_face_index_l
_exptl_crystal_face_perp_dist
-22 0 0 0.0090
22 0 0 0.0095
4 -1 -9 0.0649
-4 1 9 0.0318
4 3 -6 0.0622
-1 -4 0 0.0632
2 -3 -4 0.0666
-4 2 9 0.0339
-3 -3 4 0.0702

loop_
_geom_angle_atom_site_label_1
_geom_angle_atom_site_label_2
_geom_angle_atom_site_label_3
_geom_angle
C26 O1 C14 112.24(12)
C15 N2 H2 107.4(13)
C15 N2 C20 111.55(13)
C20 N2 H2 110.1(14)
C13 C2 H2A 119.9
C13 C2 C22 120.19(15)
C22 C2 H2A 119.9
N3 C5 C22 179.4(2)
F1 C7 C8 119.96(15)
F1 C7 C22 118.12(14)
C8 C7 C22 121.91(15)
C7 C8 H8 120.7
C7 C8 C10 118.64(16)
C10 C8 H8 120.7
C8 C10 H10 119.3
C8 C10 C13 121.49(16)
C13 C10 H10 119.3
C2 C13 C10 118.93(15)
C2 C13 C20 119.82(15)
C10 C13 C20 121.10(15)
O1 C14 C15 107.26(13)
O1 C14 C21 111.18(13)
O1 C14 C27 106.78(13)
C21 C14 C15 112.47(14)
C27 C14 C15 110.61(13)
C27 C14 C21 108.39(13)
N2 C15 C14 109.53(13)
N2 C15 H15A 109.8
N2 C15 H15B 109.8
C14 C15 H15A 109.8
C14 C15 H15B 109.8
H15A C15 H15B 108.2
N2 C20 C13 110.52(14)
N2 C20 H20 109.9
N2 C20 C26 108.32(14)
C13 C20 H20 109.9
C13 C20 C26 108.14(13)
C26 C20 H20 109.9
C14 C21 H21A 109.5
C14 C21 H21B 109.5
C14 C21 H21C 109.5
H21A C21 H21B 109.5
H21A C21 H21C 109.5
H21B C21 H21C 109.5
C2 C22 C5 121.00(15)
C7 C22 C2 118.81(15)
C7 C22 C5 120.18(15)
C27 C25 H25 119.7
C29 C25 H25 119.7
C29 C25 C27 120.60(16)
O1 C26 C20 112.58(13)
O1 C26 H26A 109.1
O1 C26 H26B 109.1
C20 C26 H26A 109.1
C20 C26 H26B 109.1
H26A C26 H26B 107.8
C25 C27 C14 121.71(15)
C28 C27 C14 120.12(15)
C28 C27 C25 118.09(16)
C27 C28 H28 119.4
C32 C28 C27 121.24(17)
C32 C28 H28 119.4
C25 C29 H29 119.8
C34 C29 C25 120.32(16)
C34 C29 H29 119.8
C28 C32 H32 119.7
C34 C32 C28 120.53(17)
C34 C32 H32 119.7
C29 C34 H34 120.4
C32 C34 C29 119.22(16)
C32 C34 H34 120.4
C31 O2 C16 112.96(12)
C18 N1 H1 108.0(14)
C19 N1 H1 109.5(13)
C19 N1 C18 110.73(14)
C4 C1 H1A 120.1
C17 C1 H1A 120.1
C17 C1 C4 119.77(15)
N4 C3 C4 179.47(19)
C1 C4 C3 121.29(15)
C6 C4 C1 119.02(15)
C6 C4 C3 119.68(15)
F2 C6 C4 118.22(15)
F2 C6 C9 119.51(15)
C9 C6 C4 122.26(15)
C6 C9 H9 120.8
C6 C9 C12 118.31(16)
C12 C9 H9 120.8
C24 C11 C16 121.08(15)
C24 C11 C36 118.70(15)
C36 C11 C16 120.12(15)
C9 C12 H12 119.4
C9 C12 C17 121.16(16)
C17 C12 H12 119.4
O2 C16 C11 105.92(13)
O2 C16 C19 107.52(13)
O2 C16 C23 111.23(13)
C11 C16 C19 111.36(13)
C11 C16 C23 108.97(14)
C23 C16 C19 111.69(14)
C1 C17 C12 119.47(15)
C1 C17 C18 120.10(14)
C12 C17 C18 120.25(15)
N1 C18 C17 111.26(14)
N1 C18 H18 109.7
N1 C18 C31 108.42(14)
C17 C18 H18 109.7
C17 C18 C31 108.02(13)
C31 C18 H18 109.7
N1 C19 C16 109.82(13)
N1 C19 H19A 109.7
N1 C19 H19B 109.7
C16 C19 H19A 109.7
C16 C19 H19B 109.7
H19A C19 H19B 108.2
C16 C23 H23A 109.5
C16 C23 H23B 109.5
C16 C23 H23C 109.5
H23A C23 H23B 109.5
H23A C23 H23C 109.5
H23B C23 H23C 109.5
C11 C24 H24 119.9
C11 C24 C30 120.28(16)
C30 C24 H24 119.9
C24 C30 H30 119.7
C33 C30 C24 120.57(17)
C33 C30 H30 119.7
O2 C31 C18 112.41(13)
O2 C31 H31A 109.1
O2 C31 H31B 109.1
C18 C31 H31A 109.1
C18 C31 H31B 109.1
H31A C31 H31B 107.9
C30 C33 H33 120.4
C30 C33 C35 119.12(16)
C35 C33 H33 120.4
C33 C35 H35 119.7
C33 C35 C36 120.51(17)
C36 C35 H35 119.7
C11 C36 H36 119.6
C35 C36 C11 120.80(17)
C35 C36 H36 119.6

loop_
_geom_bond_atom_site_label_1
_geom_bond_atom_site_label_2
_geom_bond_distance
F1 C7 1.3506(19)
O1 C14 1.440(2)
O1 C26 1.4318(19)
N2 H2 0.910(15)
N2 C15 1.467(2)
N2 C20 1.471(2)
N3 C5 1.149(2)
C2 H2A 0.9300
C2 C13 1.392(2)
C2 C22 1.401(2)
C5 C22 1.437(2)
C7 C8 1.371(2)
C7 C22 1.392(2)
C8 H8 0.9300
C8 C10 1.386(2)
C10 H10 0.9300
C10 C13 1.395(2)
C13 C20 1.515(2)
C14 C15 1.532(2)
C14 C21 1.527(2)
C14 C27 1.520(2)
C15 H15A 0.9700
C15 H15B 0.9700
C20 H20 0.9800
C20 C26 1.527(2)
C21 H21A 0.9600
C21 H21B 0.9600
C21 H21C 0.9600
C25 H25 0.9300
C25 C27 1.399(2)
C25 C29 1.398(2)
C26 H26A 0.9700
C26 H26B 0.9700
C27 C28 1.394(2)
C28 H28 0.9300
C28 C32 1.387(2)
C29 H29 0.9300
C29 C34 1.392(3)
C32 H32 0.9300
C32 C34 1.383(3)
C34 H34 0.9300
F2 C6 1.3512(18)
O2 C16 1.438(2)
O2 C31 1.429(2)
N1 H1 0.893(15)
N1 C18 1.470(2)
N1 C19 1.465(2)
N4 C3 1.150(2)
C1 H1A 0.9300
C1 C4 1.400(2)
C1 C17 1.392(2)
C3 C4 1.440(2)
C4 C6 1.388(2)
C6 C9 1.373(2)
C9 H9 0.9300
C9 C12 1.391(2)
C11 C16 1.527(2)
C11 C24 1.390(2)
C11 C36 1.390(2)
C12 H12 0.9300
C12 C17 1.397(2)
C16 C19 1.534(2)
C16 C23 1.532(2)
C17 C18 1.514(2)
C18 H18 0.9800
C18 C31 1.524(2)
C19 H19A 0.9700
C19 H19B 0.9700
C23 H23A 0.9600
C23 H23B 0.9600
C23 H23C 0.9600
C24 H24 0.9300
C24 C30 1.398(2)
C30 H30 0.9300
C30 C33 1.384(3)
C31 H31A 0.9700
C31 H31B 0.9700
C33 H33 0.9300
C33 C35 1.384(3)
C35 H35 0.9300
C35 C36 1.388(2)
C36 H36 0.9300

loop_
_exptl_oxdiff_crystal_face_indexfrac_h
_exptl_oxdiff_crystal_face_indexfrac_k
_exptl_oxdiff_crystal_face_indexfrac_l
_exptl_oxdiff_crystal_face_x
_exptl_oxdiff_crystal_face_y
_exptl_oxdiff_crystal_face_z
-22.4870 0.0064 -0.0039 -0.8925 -0.4620 0.0137
22.4870 -0.0064 0.0039 0.8925 0.4620 -0.0137
4.4939 -0.9995 -9.0010 0.3517 -0.6580 0.6551
-4.4939 0.9995 9.0010 -0.3517 0.6580 -0.6551
3.5411 2.9996 -6.0035 0.4391 -0.8109 -0.4451
-0.5492 -3.9992 0.0031 -0.2214 0.4070 0.9620
2.4654 -2.9995 -3.9983 0.0473 -0.0156 0.9052
-4.4816 1.9993 9.0002 -0.3013 0.5537 -0.8955
-2.5397 -2.9995 4.0031 -0.3497 0.6415 0.5373

loop_
_twin_individual_id
_twin_individual_mass_fraction_refined
1 0.731(1)
2 0.269(1)
